data_7004786
loop_
_publ_author_name
'Hua, Guoxiong'
'Zhang, Qingzhi'
'Li, Yang'
'Slawin, Alexandra M. Z.'
'Woollins, J. Derek'

_publ_section_title
;
 From phenylalkylcyanamides to heterocyclic
 selenazadiphospholaminediselenides and
 carbamidoyl(phenyl)phosphinodiselenoic acids
;
_journal_issue 41
_journal_name_full 'Dalton Transactions'
_journal_page_first 5563
_journal_page_last 5566
_journal_paper_doi 10.1039/b813406p
_journal_year 2008
_chemical_absolute_configuration ad
_chemical_formula_moiety 'C22 H22 N2 P2 Se3'
_chemical_formula_sum 'C22 H22 N2 P2 Se3'
_chemical_formula_weight 613.24
_chemical_name_systematic
;
?
;
_space_group_IT_number 18
_symmetry_cell_setting orthorhombic
_symmetry_space_group_name_Hall 'P 2 2ab'
_symmetry_space_group_name_H-M 'P 21 21 2'
_atom_sites_solution_hydrogens geom
_atom_sites_solution_primary direct
_atom_sites_solution_secondary difmap
_audit_creation_method SHELXL-97
_cell_angle_alpha 90.00
_cell_angle_beta 90.00
_cell_angle_gamma 90.00
_cell_formula_units_Z 4
_cell_length_a 14.813(3)
_cell_length_b 16.104(2)
_cell_length_c 9.7349(16)
_cell_measurement_reflns_used 8720
_cell_measurement_temperature 93(2)
_cell_measurement_theta_max 28.7837
_cell_measurement_theta_min 1.8678
_cell_volume 2322.2(7)
_computing_cell_refinement 'CrystalClear (Rigaku Corp., 2004)'
_computing_data_collection 'CrystalClear (Rigaku Corp., 2004)'
_computing_data_reduction 'CrystalClear (Rigaku Corp., 2004)'
_computing_molecular_graphics 'Bruker SHELXTL'
_computing_publication_material 'Bruker SHELXTL'
_computing_structure_refinement 'SHELXL-97 (Sheldrick, 1997)'
_computing_structure_solution 'SHELXS-97 (Sheldrick, 1990)'
_diffrn_ambient_temperature 93(2)
_diffrn_measured_fraction_theta_full 0.998
_diffrn_measured_fraction_theta_max 0.998
_diffrn_measurement_device_type CCD
_diffrn_measurement_method '\w and \f scans'
_diffrn_radiation_monochromator confocal
_diffrn_radiation_source 'rotating anode'
_diffrn_radiation_type MoK\a
_diffrn_radiation_wavelength 0.71073
_diffrn_reflns_av_R_equivalents 0.0408
_diffrn_reflns_av_sigmaI/netI 0.0617
_diffrn_reflns_limit_h_max 17
_diffrn_reflns_limit_h_min -17
_diffrn_reflns_limit_k_max 19
_diffrn_reflns_limit_k_min -15
_diffrn_reflns_limit_l_max 7
_diffrn_reflns_limit_l_min -11
_diffrn_reflns_number 15131
_diffrn_reflns_theta_full 25.00
_diffrn_reflns_theta_max 25.36
_diffrn_reflns_theta_min 1.87
_exptl_absorpt_coefficient_mu 4.901
_exptl_absorpt_correction_T_max 1.0000
_exptl_absorpt_correction_T_min 0.7530
_exptl_absorpt_correction_type multi-scan
_exptl_absorpt_process_details 'Jacobson, R. (1998) Private communication'
_exptl_crystal_colour Colorless
_exptl_crystal_density_diffrn 1.754
_exptl_crystal_density_method 'not measured'
_exptl_crystal_description Prism
_exptl_crystal_F_000 1200
_exptl_crystal_size_max 0.0300
_exptl_crystal_size_mid 0.0300
_exptl_crystal_size_min 0.0300
_refine_diff_density_max 0.658
_refine_diff_density_min -0.586
_refine_diff_density_rms 0.119
_refine_ls_abs_structure_details 'Flack H D (1983), Acta Cryst. A39, 876-881'
_refine_ls_abs_structure_Flack -0.009(11)
_refine_ls_extinction_method none
_refine_ls_goodness_of_fit_ref 1.141
_refine_ls_hydrogen_treatment mixed
_refine_ls_matrix_type full
_refine_ls_number_parameters 267
_refine_ls_number_reflns 4249
_refine_ls_number_restraints 1
_refine_ls_restrained_S_all 1.140
_refine_ls_R_factor_all 0.0446
_refine_ls_R_factor_gt 0.0382
_refine_ls_shift/su_max 0.003
_refine_ls_shift/su_mean 0.000
_refine_ls_structure_factor_coef Fsqd
_refine_ls_weighting_details 'calc w=1/[\s^2^(Fo^2^)+(0.0228P)^2^+0.0000P] where P=(Fo^2^+2Fc^2^)/3'
_refine_ls_weighting_scheme calc
_refine_ls_wR_factor_gt 0.0638
_refine_ls_wR_factor_ref 0.0672
_reflns_number_gt 3892
_reflns_number_total 4249
_reflns_threshold_expression >2sigma(I)
_cod_data_source_file b813406p.txt
_cod_data_source_block 2
_cod_depositor_comments
;
The following automatic conversions were performed:
'_symmetry_cell_setting' value 'Orthorhombic' changed to 'orthorhombic'
according to '/home/saulius/struct/CIF-dictionaries/cif_core.dic'
dictionary named 'cif_core.dic' version 2.4.1 from 2010-06-29.

Automatic conversion script
Id: cif_fix_enum 1527 2010-12-29 10:47:43Z saulius 
;
_cod_original_cell_volume 2322.3(7)
_cod_original_sg_symbol_H-M P2(1)2(1)2
_cod_database_code 7004786

loop_
_symmetry_equiv_pos_as_xyz
'x, y, z'
'-x, -y, z'
'-x+1/2, y+1/2, -z'
'x+1/2, -y+1/2, -z'

loop_
_atom_site_label
_atom_site_type_symbol
_atom_site_fract_x
_atom_site_fract_y
_atom_site_fract_z
_atom_site_U_iso_or_equiv
_atom_site_adp_type
_atom_site_occupancy
_atom_site_symmetry_multiplicity
_atom_site_calc_flag
_atom_site_refinement_flags
_atom_site_disorder_assembly
_atom_site_disorder_group
Se1 Se 1.03487(3) 0.13201(3) -0.13845(6) 0.02528(15) Uani 1 1 d . . .
P1 P 0.92898(8) 0.12804(7) 0.00223(14) 0.0158(3) Uani 1 1 d . . .
Se2 Se 0.81858(3) 0.03579(3) -0.03132(6) 0.01822(13) Uani 1 1 d . . .
P3 P 0.71110(7) 0.13743(7) -0.00517(14) 0.0157(3) Uani 1 1 d . . .
Se3 Se 0.62360(3) 0.11888(3) 0.16099(6) 0.02126(14) Uani 1 1 d . . .
N4 N 0.7704(2) 0.2240(2) -0.0028(4) 0.0151(9) Uani 1 1 d . . .
C5 C 0.8569(3) 0.2254(3) -0.0093(5) 0.0165(11) Uani 1 1 d . . .
N5 N 0.9059(2) 0.2941(2) -0.0252(4) 0.0133(9) Uani 1 1 d D . .
H5N H 0.9715(5) 0.286(3) -0.022(7) 0.058(19) Uiso 1 1 d D . .
C6 C 0.8613(3) 0.3757(3) -0.0452(5) 0.0164(11) Uani 1 1 d . . .
H6A H 0.9064 0.4206 -0.0345 0.020 Uiso 1 1 calc R . .
H6B H 0.8143 0.3834 0.0260 0.020 Uiso 1 1 calc R . .
C7 C 0.8183(3) 0.3814(3) -0.1873(5) 0.0149(10) Uani 1 1 d . . .
H7A H 0.7837 0.4338 -0.1937 0.018 Uiso 1 1 calc R . .
H7B H 0.7753 0.3348 -0.1987 0.018 Uiso 1 1 calc R . .
C8 C 0.8876(3) 0.3786(3) -0.3047(5) 0.0178(11) Uani 1 1 d . . .
H8A H 0.9271 0.4282 -0.2991 0.021 Uiso 1 1 calc R . .
H8B H 0.9261 0.3288 -0.2940 0.021 Uiso 1 1 calc R . .
C9 C 0.8426(3) 0.3764(3) -0.4428(5) 0.0191(11) Uani 1 1 d . . .
C10 C 0.8391(3) 0.3035(3) -0.5196(6) 0.0234(12) Uani 1 1 d . . .
H10A H 0.8679 0.2550 -0.4856 0.028 Uiso 1 1 calc R . .
C11 C 0.7945(3) 0.3003(3) -0.6441(6) 0.0280(13) Uani 1 1 d . . .
H11A H 0.7938 0.2501 -0.6953 0.034 Uiso 1 1 calc R . .
C12 C 0.7510(3) 0.3698(3) -0.6944(5) 0.0274(13) Uani 1 1 d . . .
H12A H 0.7192 0.3675 -0.7791 0.033 Uiso 1 1 calc R . .
C13 C 0.7541(3) 0.4426(3) -0.6203(6) 0.0299(14) Uani 1 1 d . . .
H13A H 0.7253 0.4909 -0.6550 0.036 Uiso 1 1 calc R . .
C14 C 0.7991(3) 0.4459(3) -0.4952(6) 0.0251(13) Uani 1 1 d . . .
H14A H 0.8001 0.4964 -0.4448 0.030 Uiso 1 1 calc R . .
C15 C 0.9629(3) 0.1212(2) 0.1795(5) 0.0170(11) Uani 1 1 d . . .
C16 C 1.0508(3) 0.1427(3) 0.2182(6) 0.0252(13) Uani 1 1 d . . .
H16A H 1.0926 0.1604 0.1504 0.030 Uiso 1 1 calc R . .
C17 C 1.0772(4) 0.1385(3) 0.3536(6) 0.0305(14) Uani 1 1 d . . .
H17A H 1.1377 0.1513 0.3782 0.037 Uiso 1 1 calc R . .
C18 C 1.0167(4) 0.1159(3) 0.4525(6) 0.0285(13) Uani 1 1 d . . .
H18A H 1.0350 0.1145 0.5460 0.034 Uiso 1 1 calc R . .
C19 C 0.9278(4) 0.0947(3) 0.4174(6) 0.0285(14) Uani 1 1 d . . .
H19A H 0.8862 0.0786 0.4867 0.034 Uiso 1 1 calc R . .
C20 C 0.9013(4) 0.0973(3) 0.2825(6) 0.0230(13) Uani 1 1 d . . .
H20A H 0.8411 0.0829 0.2584 0.028 Uiso 1 1 calc R . .
C21 C 0.6563(3) 0.1367(3) -0.1701(5) 0.0176(11) Uani 1 1 d . . .
C22 C 0.5681(3) 0.1072(3) -0.1848(6) 0.0220(13) Uani 1 1 d . . .
H22A H 0.5367 0.0873 -0.1063 0.026 Uiso 1 1 calc R . .
C23 C 0.5258(3) 0.1064(3) -0.3111(6) 0.0225(12) Uani 1 1 d . . .
H23A H 0.4654 0.0872 -0.3192 0.027 Uiso 1 1 calc R . .
C24 C 0.5718(3) 0.1336(3) -0.4250(6) 0.0244(13) Uani 1 1 d . . .
H24A H 0.5430 0.1333 -0.5121 0.029 Uiso 1 1 calc R . .
C25 C 0.6612(3) 0.1619(3) -0.4136(6) 0.0238(13) Uani 1 1 d . . .
H25A H 0.6932 0.1795 -0.4930 0.029 Uiso 1 1 calc R . .
C26 C 0.7020(3) 0.1639(3) -0.2874(6) 0.0205(12) Uani 1 1 d . . .
H26A H 0.7620 0.1841 -0.2795 0.025 Uiso 1 1 calc R . .

loop_
_atom_site_aniso_label
_atom_site_aniso_U_11
_atom_site_aniso_U_22
_atom_site_aniso_U_33
_atom_site_aniso_U_23
_atom_site_aniso_U_13
_atom_site_aniso_U_12
Se1 0.0177(3) 0.0299(3) 0.0282(4) 0.0040(3) 0.0079(3) 0.0035(2)
P1 0.0120(6) 0.0176(6) 0.0179(8) 0.0023(6) 0.0004(6) 0.0008(5)
Se2 0.0159(2) 0.0156(3) 0.0231(3) -0.0020(2) -0.0004(3) 0.00077(19)
P3 0.0131(6) 0.0153(6) 0.0187(8) -0.0011(6) 0.0002(6) 0.0002(5)
Se3 0.0176(3) 0.0249(3) 0.0213(3) 0.0020(2) 0.0046(2) 0.0010(2)
N4 0.010(2) 0.018(2) 0.017(3) 0.0012(18) 0.002(2) -0.0017(15)
C5 0.022(3) 0.014(2) 0.014(3) 0.000(2) 0.003(2) 0.0002(19)
N5 0.011(2) 0.012(2) 0.017(2) 0.0038(17) -0.003(2) -0.0030(15)
C6 0.014(2) 0.016(2) 0.020(3) 0.001(2) 0.002(2) 0.003(2)
C7 0.012(2) 0.017(2) 0.016(3) 0.000(2) -0.003(2) 0.006(2)
C8 0.014(2) 0.027(3) 0.012(3) -0.002(2) -0.003(2) 0.000(2)
C9 0.011(2) 0.031(3) 0.015(3) 0.002(2) 0.002(2) -0.002(2)
C10 0.023(3) 0.030(3) 0.016(3) 0.004(2) 0.002(3) -0.001(2)
C11 0.032(3) 0.040(3) 0.012(3) -0.005(3) 0.008(3) -0.006(2)
C12 0.020(3) 0.053(4) 0.009(3) 0.006(3) 0.001(2) -0.003(3)
C13 0.021(3) 0.039(3) 0.029(4) 0.012(3) 0.007(3) 0.006(2)
C14 0.023(3) 0.027(3) 0.026(4) 0.002(2) 0.007(3) -0.001(2)
C15 0.020(3) 0.010(2) 0.021(3) 0.004(2) -0.006(2) 0.0010(19)
C16 0.021(3) 0.018(3) 0.037(4) 0.010(3) -0.003(3) -0.001(2)
C17 0.027(3) 0.027(3) 0.038(4) 0.003(3) -0.015(3) -0.001(2)
C18 0.043(3) 0.021(3) 0.021(3) -0.004(3) -0.016(3) 0.010(2)
C19 0.044(4) 0.028(3) 0.014(3) 0.005(2) 0.003(3) 0.005(3)
C20 0.025(3) 0.017(3) 0.027(3) 0.004(2) -0.001(3) 0.003(2)
C21 0.018(2) 0.014(2) 0.021(3) -0.001(2) -0.005(2) 0.0031(19)
C22 0.019(3) 0.021(3) 0.026(4) 0.000(2) -0.001(3) 0.007(2)
C23 0.010(2) 0.029(3) 0.028(4) -0.004(2) -0.002(3) 0.000(2)
C24 0.021(3) 0.031(3) 0.021(3) -0.005(3) -0.006(3) 0.004(2)
C25 0.027(3) 0.025(3) 0.019(3) 0.004(2) -0.002(3) -0.008(2)
C26 0.016(3) 0.026(3) 0.019(3) 0.000(2) 0.001(2) -0.005(2)

loop_
_atom_type_symbol
_atom_type_description
_atom_type_scat_dispersion_real
_atom_type_scat_dispersion_imag
_atom_type_scat_source
C C 0.0033 0.0016 'International Tables Vol C Tables 4.2.6.8 and 6.1.1.4'
H H 0.0000 0.0000 'International Tables Vol C Tables 4.2.6.8 and 6.1.1.4'
N N 0.0061 0.0033 'International Tables Vol C Tables 4.2.6.8 and 6.1.1.4'
P P 0.1023 0.0942 'International Tables Vol C Tables 4.2.6.8 and 6.1.1.4'
Se Se -0.0929 2.2259 'International Tables Vol C Tables 4.2.6.8 and 6.1.1.4'

loop_
_geom_angle_atom_site_label_1
_geom_angle_atom_site_label_2
_geom_angle_atom_site_label_3
_geom_angle
_geom_angle_site_symmetry_1
_geom_angle_site_symmetry_3
_geom_angle_publ_flag
C15 P1 C5 105.3(2) . . ?
C15 P1 Se1 114.96(16) . . ?
C5 P1 Se1 111.02(16) . . ?
C15 P1 Se2 107.68(15) . . ?
C5 P1 Se2 97.41(14) . . ?
Se1 P1 Se2 118.40(6) . . ?
P1 Se2 P3 90.99(4) . . ?
N4 P3 C21 104.9(2) . . ?
N4 P3 Se3 116.10(16) . . ?
C21 P3 Se3 114.16(16) . . ?
N4 P3 Se2 103.59(13) . . ?
C21 P3 Se2 102.08(15) . . ?
Se3 P3 Se2 114.38(6) . . ?
C5 N4 P3 123.2(3) . . ?
N4 C5 N5 124.5(4) . . ?
N4 C5 P1 122.9(3) . . ?
N5 C5 P1 112.7(3) . . ?
C5 N5 C6 120.5(4) . . ?
C5 N5 H5N 116(3) . . ?
C6 N5 H5N 124(3) . . ?
N5 C6 C7 111.0(4) . . ?
N5 C6 H6A 109.4 . . ?
C7 C6 H6A 109.4 . . ?
N5 C6 H6B 109.4 . . ?
C7 C6 H6B 109.4 . . ?
H6A C6 H6B 108.0 . . ?
C6 C7 C8 113.2(3) . . ?
C6 C7 H7A 108.9 . . ?
C8 C7 H7A 108.9 . . ?
C6 C7 H7B 108.9 . . ?
C8 C7 H7B 108.9 . . ?
H7A C7 H7B 107.8 . . ?
C9 C8 C7 111.7(3) . . ?
C9 C8 H8A 109.3 . . ?
C7 C8 H8A 109.3 . . ?
C9 C8 H8B 109.3 . . ?
C7 C8 H8B 109.3 . . ?
H8A C8 H8B 107.9 . . ?
C14 C9 C10 117.7(5) . . ?
C14 C9 C8 121.1(5) . . ?
C10 C9 C8 121.1(4) . . ?
C11 C10 C9 121.3(5) . . ?
C11 C10 H10A 119.3 . . ?
C9 C10 H10A 119.3 . . ?
C10 C11 C12 120.3(5) . . ?
C10 C11 H11A 119.9 . . ?
C12 C11 H11A 119.9 . . ?
C13 C12 C11 119.2(5) . . ?
C13 C12 H12A 120.4 . . ?
C11 C12 H12A 120.4 . . ?
C12 C13 C14 120.5(5) . . ?
C12 C13 H13A 119.7 . . ?
C14 C13 H13A 119.7 . . ?
C9 C14 C13 121.0(5) . . ?
C9 C14 H14A 119.5 . . ?
C13 C14 H14A 119.5 . . ?
C16 C15 C20 118.6(5) . . ?
C16 C15 P1 120.2(4) . . ?
C20 C15 P1 121.2(4) . . ?
C17 C16 C15 120.7(5) . . ?
C17 C16 H16A 119.6 . . ?
C15 C16 H16A 119.6 . . ?
C18 C17 C16 120.1(5) . . ?
C18 C17 H17A 120.0 . . ?
C16 C17 H17A 120.0 . . ?
C17 C18 C19 120.6(5) . . ?
C17 C18 H18A 119.7 . . ?
C19 C18 H18A 119.7 . . ?
C20 C19 C18 119.7(6) . . ?
C20 C19 H19A 120.2 . . ?
C18 C19 H19A 120.2 . . ?
C19 C20 C15 120.2(5) . . ?
C19 C20 H20A 119.9 . . ?
C15 C20 H20A 119.9 . . ?
C22 C21 C26 118.4(5) . . ?
C22 C21 P3 121.0(4) . . ?
C26 C21 P3 120.6(4) . . ?
C23 C22 C21 121.2(5) . . ?
C23 C22 H22A 119.4 . . ?
C21 C22 H22A 119.4 . . ?
C24 C23 C22 119.3(5) . . ?
C24 C23 H23A 120.3 . . ?
C22 C23 H23A 120.3 . . ?
C23 C24 C25 120.6(5) . . ?
C23 C24 H24A 119.7 . . ?
C25 C24 H24A 119.7 . . ?
C26 C25 C24 119.6(5) . . ?
C26 C25 H25A 120.2 . . ?
C24 C25 H25A 120.2 . . ?
C25 C26 C21 120.8(5) . . ?
C25 C26 H26A 119.6 . . ?
C21 C26 H26A 119.6 . . ?

loop_
_geom_bond_atom_site_label_1
_geom_bond_atom_site_label_2
_geom_bond_distance
_geom_bond_site_symmetry_2
_geom_bond_publ_flag
Se1 P1 2.0833(13) . ?
P1 C15 1.801(5) . ?
P1 C5 1.901(4) . ?
P1 Se2 2.2334(13) . ?
Se2 P3 2.2976(12) . ?
P3 N4 1.647(3) . ?
P3 C21 1.800(5) . ?
P3 Se3 2.0943(14) . ?
N4 C5 1.283(5) . ?
C5 N5 1.331(5) . ?
N5 C6 1.484(5) . ?
N5 H5N 0.980(3) . ?
C6 C7 1.526(6) . ?
C6 H6A 0.9900 . ?
C6 H6B 0.9900 . ?
C7 C8 1.536(6) . ?
C7 H7A 0.9900 . ?
C7 H7B 0.9900 . ?
C8 C9 1.502(6) . ?
C8 H8A 0.9900 . ?
C8 H8B 0.9900 . ?
C9 C14 1.388(6) . ?
C9 C10 1.393(7) . ?
C10 C11 1.381(7) . ?
C10 H10A 0.9500 . ?
C11 C12 1.382(7) . ?
C11 H11A 0.9500 . ?
C12 C13 1.376(7) . ?
C12 H12A 0.9500 . ?
C13 C14 1.389(7) . ?
C13 H13A 0.9500 . ?
C14 H14A 0.9500 . ?
C15 C16 1.399(6) . ?
C15 C20 1.409(7) . ?
C16 C17 1.377(7) . ?
C16 H16A 0.9500 . ?
C17 C18 1.365(7) . ?
C17 H17A 0.9500 . ?
C18 C19 1.402(7) . ?
C18 H18A 0.9500 . ?
C19 C20 1.371(7) . ?
C19 H19A 0.9500 . ?
C20 H20A 0.9500 . ?
C21 C22 1.397(6) . ?
C21 C26 1.397(7) . ?
C22 C23 1.381(7) . ?
C22 H22A 0.9500 . ?
C23 C24 1.373(7) . ?
C23 H23A 0.9500 . ?
C24 C25 1.404(6) . ?
C24 H24A 0.9500 . ?
C25 C26 1.369(7) . ?
C25 H25A 0.9500 . ?
C26 H26A 0.9500 . ?

loop_
_geom_torsion_atom_site_label_1
_geom_torsion_atom_site_label_2
_geom_torsion_atom_site_label_3
_geom_torsion_atom_site_label_4
_geom_torsion
_geom_torsion_site_symmetry_1
_geom_torsion_site_symmetry_2
_geom_torsion_site_symmetry_3
_geom_torsion_site_symmetry_4
_geom_torsion_publ_flag
C15 P1 Se2 P3 97.55(16) . . . . ?
C5 P1 Se2 P3 -11.14(17) . . . . ?
Se1 P1 Se2 P3 -129.92(7) . . . . ?
P1 Se2 P3 N4 9.30(16) . . . . ?
P1 Se2 P3 C21 118.15(16) . . . . ?
P1 Se2 P3 Se3 -118.03(7) . . . . ?
C21 P3 N4 C5 -109.2(5) . . . . ?
Se3 P3 N4 C5 123.8(4) . . . . ?
Se2 P3 N4 C5 -2.5(5) . . . . ?
P3 N4 C5 N5 171.1(4) . . . . ?
P3 N4 C5 P1 -8.7(7) . . . . ?
C15 P1 C5 N4 -96.2(5) . . . . ?
Se1 P1 C5 N4 138.8(4) . . . . ?
Se2 P1 C5 N4 14.5(5) . . . . ?
C15 P1 C5 N5 84.1(4) . . . . ?
Se1 P1 C5 N5 -40.9(4) . . . . ?
Se2 P1 C5 N5 -165.3(4) . . . . ?
N4 C5 N5 C6 -3.7(8) . . . . ?
P1 C5 N5 C6 176.1(3) . . . . ?
C5 N5 C6 C7 -71.6(6) . . . . ?
N5 C6 C7 C8 -64.7(5) . . . . ?
C6 C7 C8 C9 174.7(4) . . . . ?
C7 C8 C9 C14 71.6(5) . . . . ?
C7 C8 C9 C10 -105.1(5) . . . . ?
C14 C9 C10 C11 0.4(7) . . . . ?
C8 C9 C10 C11 177.3(4) . . . . ?
C9 C10 C11 C12 -1.0(7) . . . . ?
C10 C11 C12 C13 1.3(7) . . . . ?
C11 C12 C13 C14 -1.2(7) . . . . ?
C10 C9 C14 C13 -0.3(7) . . . . ?
C8 C9 C14 C13 -177.2(4) . . . . ?
C12 C13 C14 C9 0.7(7) . . . . ?
C5 P1 C15 C16 -104.0(4) . . . . ?
Se1 P1 C15 C16 18.5(4) . . . . ?
Se2 P1 C15 C16 152.8(3) . . . . ?
C5 P1 C15 C20 73.6(4) . . . . ?
Se1 P1 C15 C20 -163.9(3) . . . . ?
Se2 P1 C15 C20 -29.5(4) . . . . ?
C20 C15 C16 C17 1.7(7) . . . . ?
P1 C15 C16 C17 179.4(4) . . . . ?
C15 C16 C17 C18 -2.3(7) . . . . ?
C16 C17 C18 C19 1.7(7) . . . . ?
C17 C18 C19 C20 -0.5(7) . . . . ?
C18 C19 C20 C15 -0.1(7) . . . . ?
C16 C15 C20 C19 -0.5(7) . . . . ?
P1 C15 C20 C19 -178.2(4) . . . . ?
N4 P3 C21 C22 -142.2(4) . . . . ?
Se3 P3 C21 C22 -14.0(4) . . . . ?
Se2 P3 C21 C22 110.0(3) . . . . ?
N4 P3 C21 C26 39.4(4) . . . . ?
Se3 P3 C21 C26 167.6(3) . . . . ?
Se2 P3 C21 C26 -68.4(4) . . . . ?
C26 C21 C22 C23 -1.5(7) . . . . ?
P3 C21 C22 C23 -179.9(3) . . . . ?
C21 C22 C23 C24 1.3(7) . . . . ?
C22 C23 C24 C25 0.1(7) . . . . ?
C23 C24 C25 C26 -1.4(7) . . . . ?
C24 C25 C26 C21 1.2(7) . . . . ?
C22 C21 C26 C25 0.2(7) . . . . ?
P3 C21 C26 C25 178.6(3) . . . . ?
